data_4130913
loop_
_publ_author_name
'Zhao, Xiang'
'Bu, Xianhui'
'Nguyen, Edward T.'
'Zhai, Quan-Guo'
'Mao, Chengyu'
'Feng, Pingyun'

_publ_section_title
;
 Multivariable Modular Design of Pore Space Partition.
;
_journal_issue 46
_journal_name_full 'Journal of the American Chemical Society'
_journal_page_first 15102
_journal_page_last 15105
_journal_paper_doi 10.1021/jacs.6b07901
_journal_volume 138
_journal_year 2016
_chemical_formula_moiety 'C30 H18 Cl2 In3 N9 Ni2 O17'
_chemical_formula_sum 'C30 H18 Cl2 In3 N9 Ni2 O17'
_chemical_formula_weight 1309.31
_space_group_crystal_system hexagonal
_space_group_IT_number 194
_space_group_name_Hall '-P 6c 2c'
_space_group_name_H-M_alt 'P 63/m m c'
_atom_sites_solution_hydrogens geom
_audit_creation_method SHELXL-2014/6
_cell_angle_alpha 90
_cell_angle_beta 90
_cell_angle_gamma 120
_cell_formula_units_Z 2
_cell_length_a 13.8618(13)
_cell_length_b 13.8618(13)
_cell_length_c 18.5079(19)
_cell_measurement_reflns_used 942
_cell_measurement_temperature 174(2)
_cell_measurement_theta_max 24.22
_cell_measurement_theta_min 2.78
_cell_volume 3079.8(5)
_computing_structure_refinement 'SHELXL-2014/6 (Sheldrick, 2014)'
_diffrn_ambient_temperature 174(2)
_diffrn_measured_fraction_theta_full 0.934
_diffrn_measured_fraction_theta_max 0.953
_diffrn_measurement_device_type 'Bruker SMART Apex diffractometer'
_diffrn_radiation_type MoK\a
_diffrn_radiation_wavelength 0.71073
_diffrn_reflns_av_R_equivalents 0.0643
_diffrn_reflns_av_unetI/netI 0.0461
_diffrn_reflns_Laue_measured_fraction_full 0.934
_diffrn_reflns_Laue_measured_fraction_max 0.953
_diffrn_reflns_limit_h_max 13
_diffrn_reflns_limit_h_min -14
_diffrn_reflns_limit_k_max 7
_diffrn_reflns_limit_k_min -16
_diffrn_reflns_limit_l_max 19
_diffrn_reflns_limit_l_min -21
_diffrn_reflns_number 6473
_diffrn_reflns_point_group_measured_fraction_full 0.934
_diffrn_reflns_point_group_measured_fraction_max 0.953
_diffrn_reflns_theta_full 25.242
_diffrn_reflns_theta_max 25.021
_diffrn_reflns_theta_min 1.696
_exptl_absorpt_coefficient_mu 1.849
_exptl_absorpt_correction_T_max 0.7452
_exptl_absorpt_correction_T_min 0.6442
_exptl_absorpt_correction_type multi-scan
_exptl_absorpt_process_details SADABS-2014/5
_exptl_crystal_colour pale-blue
_exptl_crystal_density_diffrn 1.412
_exptl_crystal_description block
_exptl_crystal_F_000 1268
_exptl_crystal_size_max 0.065
_exptl_crystal_size_mid 0.063
_exptl_crystal_size_min 0.061
_refine_diff_density_max 1.135
_refine_diff_density_min -1.272
_refine_diff_density_rms 0.119
_refine_ls_extinction_method none
_refine_ls_goodness_of_fit_ref 1.104
_refine_ls_hydrogen_treatment constr
_refine_ls_matrix_type full
_refine_ls_number_parameters 63
_refine_ls_number_reflns 1022
_refine_ls_number_restraints 6
_refine_ls_restrained_S_all 1.101
_refine_ls_R_factor_all 0.0577
_refine_ls_R_factor_gt 0.0372
_refine_ls_shift/su_max 0.001
_refine_ls_shift/su_mean 0.000
_refine_ls_structure_factor_coef Fsqd
_refine_ls_weighting_details 'w=1/[\s^2^(Fo^2^)+(0.0483P)^2^+2.8136P] where P=(Fo^2^+2Fc^2^)/3'
_refine_ls_weighting_scheme calc
_refine_ls_wR_factor_gt 0.0926
_refine_ls_wR_factor_ref 0.0983
_reflns_Friedel_coverage 0.000
_reflns_number_gt 756
_reflns_number_total 1022
_reflns_threshold_expression 'I > 2\s(I)'
_cod_data_source_file ja6b07901_si_002.cif
_cod_data_source_block CPM-410
_cod_original_cell_volume 3079.8(7)
_cod_database_code 4130913
_shelx_space_group_comment
;
The symmetry employed for this shelxl refinement is uniquely defined
by the following loop, which should always be used as a source of
symmetry information in preference to the above space-group names.
They are only intended as comments.
;
_platon_squeeze_void_probe_radius 1.20
_shelxl_version_number 2014/6

loop_
_space_group_symop_operation_xyz
'x, y, z'
'-y, x-y, z'
'-x+y, -x, z'
'-x, -y, z+1/2'
'y, -x+y, z+1/2'
'x-y, x, z+1/2'
'y, x, -z'
'x-y, -y, -z'
'-x, -x+y, -z'
'-y, -x, -z+1/2'
'-x+y, y, -z+1/2'
'x, x-y, -z+1/2'
'-x, -y, -z'
'y, -x+y, -z'
'x-y, x, -z'
'x, y, -z-1/2'
'-y, x-y, -z-1/2'
'-x+y, -x, -z-1/2'
'-y, -x, z'
'-x+y, y, z'
'x, x-y, z'
'y, x, z-1/2'
'x-y, -y, z-1/2'
'-x, -x+y, z-1/2'

loop_
_atom_site_label
_atom_site_type_symbol
_atom_site_fract_x
_atom_site_fract_y
_atom_site_fract_z
_atom_site_U_iso_or_equiv
_atom_site_adp_type
_atom_site_occupancy
_atom_site_site_symmetry_order
_atom_site_calc_flag
_atom_site_refinement_flags_posn
_atom_site_refinement_flags_adp
_atom_site_refinement_flags_occupancy
In1 In 0.75136(3) 0.24864(3) 0.2500 0.0124(2) Uani 1 4 d S T P
Ni1 Ni 1.0000 0.0000 0.36051(11) 0.0276(5) Uani 1 6 d S T P
O2 O 0.6483(3) 0.1355(3) 0.1645(2) 0.0277(9) Uani 1 1 d . . .
O1 O 0.6667 0.3333 0.2500 0.010(2) Uani 1 12 d S TU P
C4 C 0.8748(4) 0.1252(4) 0.3070(5) 0.042(2) Uani 1 2 d S T P
H4A H 0.8621 0.1379 0.3545 0.051 Uiso 1 2 calc R U P
C2 C 0.5267(3) 0.0534(6) 0.0678(4) 0.0255(18) Uani 1 2 d S T P
C1 C 0.5567(3) 0.1134(6) 0.1378(4) 0.0208(17) Uani 1 2 d S T P
N1 N 0.8412(3) 0.1588(3) 0.2500 0.0142(18) Uani 1 4 d S T P
N2 N 0.9279(3) 0.0721(3) 0.2893(4) 0.044(2) Uani 1 2 d S T P
C3 C 0.5988(5) 0.0266(5) 0.0333(4) 0.0446(18) Uani 1 1 d . . .
H3A H 0.6662 0.0446 0.0550 0.054 Uiso 1 1 calc R U .
O3 O 1.0833(2) 0.1666(5) 0.4312(4) 0.106(3) Uani 0.577(18) 2 d S T P
Cl1 Cl 1.0833(2) 0.1666(5) 0.4312(4) 0.106(3) Uani 0.423(18) 2 d S T P

loop_
_atom_site_aniso_label
_atom_site_aniso_U_11
_atom_site_aniso_U_22
_atom_site_aniso_U_33
_atom_site_aniso_U_23
_atom_site_aniso_U_13
_atom_site_aniso_U_12
In1 0.0154(3) 0.0154(3) 0.0077(4) 0.000 0.000 0.0086(3)
Ni1 0.0149(5) 0.0149(5) 0.0531(14) 0.000 0.000 0.0075(3)
O2 0.029(2) 0.033(2) 0.023(2) -0.0187(18) -0.0164(18) 0.0172(18)
O1 0.014(3) 0.014(3) 0.002(6) 0.000 0.000 0.0068(16)
C4 0.052(4) 0.052(4) 0.035(6) -0.005(2) 0.005(2) 0.035(5)
C2 0.027(3) 0.037(4) 0.016(5) -0.016(3) -0.0078(17) 0.018(2)
C1 0.029(3) 0.018(4) 0.011(5) 0.000(3) 0.0002(15) 0.0092(19)
N1 0.017(3) 0.017(3) 0.012(5) 0.000 0.000 0.011(4)
N2 0.052(4) 0.052(4) 0.042(5) -0.0007(17) 0.0007(17) 0.038(4)
C3 0.036(3) 0.075(5) 0.035(4) -0.036(4) -0.023(3) 0.037(4)
O3 0.100(4) 0.115(5) 0.109(6) 0.045(4) 0.023(2) 0.057(3)
Cl1 0.100(4) 0.115(5) 0.109(6) 0.045(4) 0.023(2) 0.057(3)

loop_
_atom_type_symbol
_atom_type_description
_atom_type_scat_dispersion_real
_atom_type_scat_dispersion_imag
_atom_type_scat_source
C C 0.0033 0.0016 'International Tables Vol C Tables 4.2.6.8 and 6.1.1.4'
H H 0.0000 0.0000 'International Tables Vol C Tables 4.2.6.8 and 6.1.1.4'
N N 0.0061 0.0033 'International Tables Vol C Tables 4.2.6.8 and 6.1.1.4'
O O 0.0106 0.0060 'International Tables Vol C Tables 4.2.6.8 and 6.1.1.4'
Ni Ni 0.3393 1.1124 'International Tables Vol C Tables 4.2.6.8 and 6.1.1.4'
In In -0.7276 1.3100 'International Tables Vol C Tables 4.2.6.8 and 6.1.1.4'
Cl Cl 0.1484 0.1585 'International Tables Vol C Tables 4.2.6.8 and 6.1.1.4'

loop_
_geom_angle_atom_site_label_1
_geom_angle_atom_site_label_2
_geom_angle_atom_site_label_3
_geom_angle
_geom_angle_site_symmetry_1
_geom_angle_site_symmetry_3
O1 In1 N1 180.0 . .
O1 In1 O2 93.17(9) . 10_665
N1 In1 O2 86.83(9) . 10_665
O1 In1 O2 93.17(9) . 19_665
N1 In1 O2 86.83(9) . 19_665
O2 In1 O2 92.9(2) 10_665 19_665
O1 In1 O2 93.17(9) . 16_556
N1 In1 O2 86.83(9) . 16_556
O2 In1 O2 86.7(2) 10_665 16_556
O2 In1 O2 173.66(18) 19_665 16_556
O1 In1 O2 93.17(9) . .
N1 In1 O2 86.83(9) . .
O2 In1 O2 173.66(18) 10_665 .
O2 In1 O2 86.7(2) 19_665 .
O2 In1 O2 92.9(2) 16_556 .
N2 Ni1 N2 87.1(3) . 2_645
N2 Ni1 N2 87.1(3) . 3_765
N2 Ni1 N2 87.1(3) 2_645 3_765
N2 Ni1 O3 89.92(17) . .
N2 Ni1 O3 175.9(2) 2_645 .
N2 Ni1 O3 89.92(17) 3_765 .
N2 Ni1 Cl1 175.9(2) . 3_765
N2 Ni1 Cl1 89.92(17) 2_645 3_765
N2 Ni1 Cl1 89.92(17) 3_765 3_765
O3 Ni1 Cl1 92.9 . 3_765
N2 Ni1 O3 175.9(2) . 3_765
N2 Ni1 O3 89.92(17) 2_645 3_765
N2 Ni1 O3 89.92(17) 3_765 3_765
O3 Ni1 O3 92.9(2) . 3_765
Cl1 Ni1 O3 0.0 3_765 3_765
N2 Ni1 O3 89.92(17) . 2_645
N2 Ni1 O3 89.92(17) 2_645 2_645
N2 Ni1 O3 175.9(2) 3_765 2_645
O3 Ni1 O3 92.9(2) . 2_645
Cl1 Ni1 O3 92.9 3_765 2_645
O3 Ni1 O3 92.9(2) 3_765 2_645
N2 Ni1 Cl1 89.92(17) . 2_645
N2 Ni1 Cl1 89.92(17) 2_645 2_645
N2 Ni1 Cl1 175.9(2) 3_765 2_645
O3 Ni1 Cl1 92.9 . 2_645
Cl1 Ni1 Cl1 92.9(2) 3_765 2_645
O3 Ni1 Cl1 92.9(2) 3_765 2_645
O3 Ni1 Cl1 0.0(4) 2_645 2_645
C1 O2 In1 133.1(4) . .
In1 O1 In1 120.0 3_665 2_655
In1 O1 In1 120.0 3_665 .
In1 O1 In1 119.999(1) 2_655 .
N2 C4 N1 112.9(8) . .
C3 C2 C3 117.8(7) 20_655 .
C3 C2 C1 121.1(4) 20_655 .
C3 C2 C1 121.1(4) . .
O2 C1 O2 126.6(7) . 20_655
O2 C1 C2 116.7(4) . .
O2 C1 C2 116.7(4) 20_655 .
C4 N1 C4 105.4(9) . 16_556
C4 N1 In1 127.3(5) . .
C4 N1 In1 127.3(5) 16_556 .
C4 N2 N2 104.4(5) . 16_556
C4 N2 Ni1 128.3(6) . .
N2 N2 Ni1 127.29(19) 16_556 .
C2 C3 C3 121.1(4) . 8

loop_
_geom_bond_atom_site_label_1
_geom_bond_atom_site_label_2
_geom_bond_distance
_geom_bond_site_symmetry_2
In1 O1 2.0335(7) .
In1 N1 2.158(7) .
In1 O2 2.182(3) 10_665
In1 O2 2.182(3) 19_665
In1 O2 2.182(3) 16_556
In1 O2 2.182(3) .
Ni1 N2 2.176(7) .
Ni1 N2 2.176(7) 2_645
Ni1 N2 2.176(7) 3_765
Ni1 O3 2.390(7) .
Ni1 Cl1 2.390(7) 3_765
Ni1 O3 2.390(7) 3_765
Ni1 O3 2.390(7) 2_645
Ni1 Cl1 2.390(7) 2_645
O2 C1 1.250(5) .
O1 In1 2.0335(7) 3_665
O1 In1 2.0335(7) 2_655
C4 N2 1.318(10) .
C4 N1 1.327(10) .
C2 C3 1.385(7) 20_655
C2 C3 1.385(7) .
C2 C1 1.482(10) .
C1 O2 1.250(5) 20_655
N1 C4 1.327(10) 16_556
N2 N2 1.455(15) 16_556
C3 C3 1.387(11) 8

loop_
_platon_squeeze_void_nr
_platon_squeeze_void_average_x
_platon_squeeze_void_average_y
_platon_squeeze_void_average_z
_platon_squeeze_void_volume
_platon_squeeze_void_count_electrons
_platon_squeeze_void_content
1 0.333 0.667 0.250 585 144 ' '
2 0.667 0.333 0.750 585 144 ' '
